data_4509066
loop_
_publ_author_name
'Mo, Hao-Jun'
'Zhong, Yong-Rui'
'Cao, Man-Li'
'Ou, Yong-Cong'
'Ye, Bao-Hui'

_publ_section_title
;
 Hydrothermal Syntheses and Structural Diversity of Cobalt Complexes with
 2,2&#x2032;-Bibenzimidazole Ligand by Temperature Tuning Strategy
;
_journal_issue 1
_journal_name_full 'Crystal Growth &amp; Design'
_journal_page_first 488
_journal_paper_doi 10.1021/cg800747t
_journal_volume 9
_journal_year 2009
_chemical_formula_sum 'C42 H27 Co2 N12 O'
_chemical_formula_weight 833.62
_chemical_name_systematic
; 
 ? 
;
_space_group_IT_number 198
_symmetry_cell_setting cubic
_symmetry_space_group_name_Hall 'P 2ac 2ab 3'
_symmetry_space_group_name_H-M 'P 21 3'
_atom_sites_solution_hydrogens geom
_atom_sites_solution_primary direct
_atom_sites_solution_secondary difmap
_audit_creation_method SHELXL-97
_cell_angle_alpha 90.00
_cell_angle_beta 90.00
_cell_angle_gamma 90.00
_cell_formula_units_Z 4
_cell_length_a 16.0939(4)
_cell_length_b 16.0939(4)
_cell_length_c 16.0939(4)
_cell_measurement_reflns_used 2743
_cell_measurement_temperature 293(2)
_cell_measurement_theta_max 25.99
_cell_measurement_theta_min 2.19
_cell_volume 4168.54(18)
_computing_structure_refinement 'SHELXL-97 (Sheldrick, 1997)'
_computing_structure_solution 'SHELXS-97 (Sheldrick, 1990)'
_diffrn_ambient_temperature 293(2)
_diffrn_measured_fraction_theta_full 0.999
_diffrn_measured_fraction_theta_max 0.999
_diffrn_measurement_device_type 'Bruker Smart Apex CCD area detector'
_diffrn_measurement_method 'phi and omega scans'
_diffrn_radiation_monochromator graphite
_diffrn_radiation_source 'fine-focus sealed tube'
_diffrn_radiation_type MoK\a
_diffrn_radiation_wavelength 0.71073
_diffrn_reflns_av_R_equivalents 0.0495
_diffrn_reflns_av_sigmaI/netI 0.0364
_diffrn_reflns_limit_h_max 19
_diffrn_reflns_limit_h_min -6
_diffrn_reflns_limit_k_max 18
_diffrn_reflns_limit_k_min -16
_diffrn_reflns_limit_l_max 18
_diffrn_reflns_limit_l_min -19
_diffrn_reflns_number 15764
_diffrn_reflns_theta_full 25.99
_diffrn_reflns_theta_max 25.99
_diffrn_reflns_theta_min 2.19
_diffrn_standards_decay_% negligible
_exptl_absorpt_coefficient_mu 0.843
_exptl_absorpt_correction_T_max 0.8769
_exptl_absorpt_correction_T_min 0.8329
_exptl_absorpt_correction_type multi-scan
_exptl_absorpt_process_details SADABS
_exptl_crystal_colour green
_exptl_crystal_density_diffrn 1.328
_exptl_crystal_density_method 'not measured'
_exptl_crystal_description BLOCK
_exptl_crystal_F_000 1700
_exptl_crystal_size_max 0.23
_exptl_crystal_size_mid 0.19
_exptl_crystal_size_min 0.16
_refine_diff_density_max 0.571
_refine_diff_density_min -0.324
_refine_diff_density_rms 0.090
_refine_ls_abs_structure_details 'Flack H D (1983), Acta Cryst. A39, 876-881'
_refine_ls_abs_structure_Flack 0.03(3)
_refine_ls_extinction_method none
_refine_ls_goodness_of_fit_ref 1.012
_refine_ls_hydrogen_treatment constr
_refine_ls_matrix_type full
_refine_ls_number_parameters 167
_refine_ls_number_reflns 2743
_refine_ls_number_restraints 0
_refine_ls_restrained_S_all 1.012
_refine_ls_R_factor_all 0.0674
_refine_ls_R_factor_gt 0.0617
_refine_ls_shift/su_max 0.000
_refine_ls_shift/su_mean 0.000
_refine_ls_structure_factor_coef Fsqd
_refine_ls_weighting_details 'calc w=1/[\s^2^(Fo^2^)+(0.1203P)^2^+1.6543P] where P=(Fo^2^+2Fc^2^)/3'
_refine_ls_weighting_scheme calc
_refine_ls_wR_factor_gt 0.1629
_refine_ls_wR_factor_ref 0.1677
_reflns_number_gt 2492
_reflns_number_total 2743
_reflns_threshold_expression >2sigma(I)
_cod_data_source_file cg800747tsup1.cif
_cod_data_source_block 1
_cod_depositor_comments
;
The following automatic conversions were performed:

'_symmetry_cell_setting' value 'CUBIC' changed to 'cubic' according
to /home/saulius/struct/CIF-dictionaries/cif_core.dic dictionary
named 'cif_core.dic' version 2.4.2 from
2011-04-26.

'_exptl_absorpt_correction_type' value 'MULTI-SCAN'
changed to 'multi-scan' according to
/home/saulius/struct/CIF-dictionaries/cif_core.dic dictionary named
'cif_core.dic' version 2.4.2 from
2011-04-26.

'_refine_ls_hydrogen_treatment' value 'CONSTR' changed
to 'constr' according to
/home/saulius/struct/CIF-dictionaries/cif_core.dic dictionary named
'cif_core.dic' version 2.4.2 from 2011-04-26.

Automatic conversion script
Id: cif_fix_values 1891 2012-01-12 08:04:46Z andrius 
;
_cod_original_sg_symbol_H-M P213
_cod_database_code 4509066

loop_
_symmetry_equiv_pos_as_xyz
'x, y, z'
'-x+1/2, -y, z+1/2'
'-x, y+1/2, -z+1/2'
'x+1/2, -y+1/2, -z'
'z, x, y'
'z+1/2, -x+1/2, -y'
'-z+1/2, -x, y+1/2'
'-z, x+1/2, -y+1/2'
'y, z, x'
'-y, z+1/2, -x+1/2'
'y+1/2, -z+1/2, -x'
'-y+1/2, -z, x+1/2'

loop_
_atom_site_label
_atom_site_type_symbol
_atom_site_fract_x
_atom_site_fract_y
_atom_site_fract_z
_atom_site_U_iso_or_equiv
_atom_site_adp_type
_atom_site_occupancy
_atom_site_symmetry_multiplicity
_atom_site_calc_flag
_atom_site_refinement_flags
Co1 Co 0.15948(4) 0.84052(4) 0.34052(4) 0.0365(3) Uani 1 3 d S
Co2 Co 0.12128(4) 1.12128(4) 0.12128(4) 0.0365(3) Uani 1 3 d S
O1W O 0.0499(2) 1.0499(2) 0.0499(2) 0.0424(13) Uani 1 3 d S
H1WA H 0.0654 1.0672 -0.0079 0.064 Uiso 0.67 1 d PR
N1 N 0.1458(2) 0.8367(2) 0.2206(2) 0.0418(9) Uani 1 1 d .
N2 N 0.1078(3) 0.9106(3) 0.1076(2) 0.0498(11) Uani 1 1 d .
H2B H 0.0954 0.9522 0.0764 0.060 Uiso 0.33 1 calc PR
N3 N 0.1303(3) 1.0626(2) 0.2302(2) 0.0405(9) Uani 1 1 d .
N4 N 0.1501(3) 0.9598(2) 0.3236(2) 0.0386(9) Uani 1 1 d .
C1 C 0.1337(4) 0.7826(3) 0.1562(4) 0.0564(14) Uani 1 1 d .
C2 C 0.1441(5) 0.6963(4) 0.1515(5) 0.0785(15) Uani 1 1 d .
H2A H 0.1621 0.6652 0.1968 0.094 Uiso 1 1 calc R
C3 C 0.1260(7) 0.6597(5) 0.0753(6) 0.101(2) Uani 1 1 d .
H3A H 0.1308 0.6023 0.0706 0.121 Uiso 1 1 calc R
C4 C 0.1013(6) 0.7045(5) 0.0062(6) 0.097(2) Uani 1 1 d .
H4A H 0.0891 0.6766 -0.0429 0.117 Uiso 1 1 calc R
C5 C 0.0944(5) 0.7900(4) 0.0092(4) 0.0750(15) Uani 1 1 d .
H5A H 0.0800 0.8209 -0.0374 0.090 Uiso 1 1 calc R
C6 C 0.1103(4) 0.8274(3) 0.0854(3) 0.0584(15) Uani 1 1 d .
C7 C 0.1286(3) 0.9124(3) 0.1874(3) 0.0404(10) Uani 1 1 d .
C8 C 0.1352(3) 0.9815(3) 0.2448(3) 0.0384(10) Uani 1 1 d .
C9 C 0.1444(3) 1.0984(3) 0.3076(3) 0.0450(11) Uani 1 1 d .
C10 C 0.1486(5) 1.1811(4) 0.3290(4) 0.0668(18) Uani 1 1 d .
H10A H 0.1372 1.2229 0.2908 0.080 Uiso 1 1 calc R
C11 C 0.1703(5) 1.1991(4) 0.4099(4) 0.0748(14) Uani 1 1 d .
H11A H 0.1762 1.2544 0.4259 0.090 Uiso 1 1 calc R
C12 C 0.1837(5) 1.1363(4) 0.4686(4) 0.076(2) Uani 1 1 d .
H12A H 0.1981 1.1506 0.5227 0.091 Uiso 1 1 calc R
C13 C 0.1760(4) 1.0539(4) 0.4476(3) 0.0584(15) Uani 1 1 d .
H13A H 0.1834 1.0124 0.4871 0.070 Uiso 1 1 calc R
C14 C 0.1569(3) 1.0347(3) 0.3659(3) 0.0430(10) Uani 1 1 d .

loop_
_atom_site_aniso_label
_atom_site_aniso_U_11
_atom_site_aniso_U_22
_atom_site_aniso_U_33
_atom_site_aniso_U_23
_atom_site_aniso_U_13
_atom_site_aniso_U_12
Co1 0.0365(3) 0.0365(3) 0.0365(3) 0.0027(3) -0.0027(3) -0.0027(3)
Co2 0.0365(3) 0.0365(3) 0.0365(3) 0.0027(3) 0.0027(3) 0.0027(3)
O1W 0.0424(13) 0.0424(13) 0.0424(13) 0.0003(14) 0.0003(14) 0.0003(14)
N1 0.048(2) 0.0333(19) 0.044(2) -0.0034(17) -0.0037(17) 0.0011(18)
N2 0.075(3) 0.040(2) 0.034(2) -0.0018(18) -0.013(2) 0.004(2)
N3 0.053(2) 0.0336(19) 0.0352(19) -0.0021(15) 0.0036(17) -0.0026(18)
N4 0.051(2) 0.0328(18) 0.032(2) -0.0007(14) -0.0005(17) -0.0074(17)
C1 0.083(4) 0.037(2) 0.048(3) -0.007(2) -0.008(3) 0.003(3)
C2 0.108 0.049(3) 0.078(4) -0.009(3) -0.027(4) 0.010(3)
C3 0.130 0.069(4) 0.102(6) -0.016(4) -0.030(6) 0.005(5)
C4 0.118 0.083(5) 0.090(5) -0.034(5) -0.035(5) 0.007(5)
C5 0.110 0.060(4) 0.056(3) -0.013(3) -0.022(4) 0.002(4)
C6 0.092(4) 0.042(3) 0.041(3) -0.007(2) -0.015(3) 0.000(3)
C7 0.049(3) 0.038(2) 0.034(2) -0.0035(18) -0.002(2) 0.004(2)
C8 0.042(2) 0.036(2) 0.038(2) -0.0023(18) -0.0003(19) -0.0019(19)
C9 0.060(3) 0.041(3) 0.034(2) -0.0038(19) 0.006(2) -0.005(2)
C10 0.116(6) 0.041(3) 0.044(3) -0.008(2) 0.008(3) -0.013(3)
C11 0.114 0.049(3) 0.061(4) -0.023(3) -0.004(4) -0.006(4)
C12 0.131(6) 0.058(4) 0.038(3) -0.016(3) -0.007(3) -0.008(4)
C13 0.084(4) 0.058(3) 0.033(3) -0.001(2) -0.005(3) -0.002(3)
C14 0.044(2) 0.047(3) 0.038(2) -0.0072(19) 0.007(2) -0.007(2)

loop_
_atom_type_symbol
_atom_type_description
_atom_type_scat_dispersion_real
_atom_type_scat_dispersion_imag
_atom_type_scat_source
C C 0.0033 0.0016 'International Tables Vol C Tables 4.2.6.8 and 6.1.1.4'
H H 0.0000 0.0000 'International Tables Vol C Tables 4.2.6.8 and 6.1.1.4'
N N 0.0061 0.0033 'International Tables Vol C Tables 4.2.6.8 and 6.1.1.4'
O O 0.0106 0.0060 'International Tables Vol C Tables 4.2.6.8 and 6.1.1.4'
Co Co 0.3494 0.9721 'International Tables Vol C Tables 4.2.6.8 and 6.1.1.4'

loop_
_geom_angle_atom_site_label_1
_geom_angle_atom_site_label_2
_geom_angle_atom_site_label_3
_geom_angle
_geom_angle_site_symmetry_1
_geom_angle_site_symmetry_3
N1 Co1 N1 94.83(16) 10_655 .
N1 Co1 N1 94.83(16) 10_655 7_564
N1 Co1 N1 94.83(16) . 7_564
N1 Co1 N4 87.78(17) 10_655 7_564
N1 Co1 N4 176.93(17) . 7_564
N1 Co1 N4 83.32(16) 7_564 7_564
N1 Co1 N4 83.32(16) 10_655 10_655
N1 Co1 N4 87.78(17) . 10_655
N1 Co1 N4 176.93(17) 7_564 10_655
N4 Co1 N4 94.14(16) 7_564 10_655
N1 Co1 N4 176.93(17) 10_655 .
N1 Co1 N4 83.32(16) . .
N1 Co1 N4 87.78(17) 7_564 .
N4 Co1 N4 94.14(16) 7_564 .
N4 Co1 N4 94.14(16) 10_655 .
O1W Co2 N3 106.04(12) . 9_465
O1W Co2 N3 106.04(12) . .
N3 Co2 N3 112.68(10) 9_465 .
O1W Co2 N3 106.04(12) . 5_564
N3 Co2 N3 112.68(10) 9_465 5_564
N3 Co2 N3 112.68(10) . 5_564
Co2 O1W H1WA 103.5 . .
C7 N1 C1 104.0(4) . .
C7 N1 Co1 112.7(3) . .
C1 N1 Co1 142.1(4) . .
C7 N2 C6 105.2(4) . .
C7 N2 H2B 127.4 . .
C6 N2 H2B 127.4 . .
C8 N3 C9 103.9(4) . .
C8 N3 Co2 128.6(3) . .
C9 N3 Co2 127.1(3) . .
C8 N4 C14 104.7(4) . .
C8 N4 Co1 113.8(3) . .
C14 N4 Co1 141.4(3) . .
N1 C1 C6 109.1(4) . .
N1 C1 C2 130.8(6) . .
C6 C1 C2 120.0(5) . .
C3 C2 C1 116.2(7) . .
C3 C2 H2A 121.9 . .
C1 C2 H2A 121.9 . .
C4 C3 C2 123.3(8) . .
C4 C3 H3A 118.4 . .
C2 C3 H3A 118.4 . .
C5 C4 C3 120.9(7) . .
C5 C4 H4A 119.5 . .
C3 C4 H4A 119.5 . .
C4 C5 C6 116.6(6) . .
C4 C5 H5A 121.7 . .
C6 C5 H5A 121.7 . .
N2 C6 C5 129.8(5) . .
N2 C6 C1 107.2(4) . .
C5 C6 C1 122.9(5) . .
N2 C7 N1 114.4(4) . .
N2 C7 C8 130.6(4) . .
N1 C7 C8 115.0(4) . .
N3 C8 N4 115.7(4) . .
N3 C8 C7 129.6(4) . .
N4 C8 C7 114.7(4) . .
C10 C9 N3 129.3(5) . .
C10 C9 C14 122.0(5) . .
N3 C9 C14 108.7(4) . .
C9 C10 C11 116.9(6) . .
C9 C10 H10A 121.5 . .
C11 C10 H10A 121.5 . .
C10 C11 C12 121.6(6) . .
C10 C11 H11A 119.2 . .
C12 C11 H11A 119.2 . .
C13 C12 C11 121.2(5) . .
C13 C12 H12A 119.4 . .
C11 C12 H12A 119.4 . .
C12 C13 C14 118.0(5) . .
C12 C13 H13A 121.0 . .
C14 C13 H13A 121.0 . .
C13 C14 N4 132.6(5) . .
C13 C14 C9 120.2(5) . .
N4 C14 C9 107.1(4) . .

loop_
_geom_bond_atom_site_label_1
_geom_bond_atom_site_label_2
_geom_bond_distance
_geom_bond_site_symmetry_2
Co1 N1 1.943(4) 10_655
Co1 N1 1.943(4) .
Co1 N1 1.943(4) 7_564
Co1 N4 1.945(4) 7_564
Co1 N4 1.945(4) 10_655
Co1 N4 1.945(4) .
Co2 O1W 1.988(6) .
Co2 N3 1.997(4) 9_465
Co2 N3 1.997(4) .
Co2 N3 1.997(4) 5_564
O1W H1WA 1.0021 .
N1 C7 1.360(6) .
N1 C1 1.368(6) .
N2 C7 1.327(6) .
N2 C6 1.387(7) .
N2 H2B 0.8600 .
N3 C8 1.330(6) .
N3 C9 1.390(6) .
N4 C8 1.337(6) .
N4 C14 1.389(6) .
C1 C6 1.400(8) .
C1 C2 1.401(8) .
C2 C3 1.391(11) .
C2 H2A 0.9300 .
C3 C4 1.384(12) .
C3 H3A 0.9300 .
C4 C5 1.381(10) .
C4 H4A 0.9300 .
C5 C6 1.391(8) .
C5 H5A 0.9300 .
C7 C8 1.449(6) .
C9 C10 1.377(8) .
C9 C14 1.405(7) .
C10 C11 1.379(9) .
C10 H10A 0.9300 .
C11 C12 1.400(9) .
C11 H11A 0.9300 .
C12 C13 1.373(9) .
C12 H12A 0.9300 .
C13 C14 1.385(7) .
C13 H13A 0.9300 .
